data_9004025
loop_
_publ_author_name
'Bindi, L.'
'Downs, R. T.'
'Harlow, G. E.'
'Safonov, O. G.'
'Litvin, Y. A.'
'Perchuk, L. L.'
'Uchida, H.'
'Menchetti, S.'

_publ_section_title
;
 Compressibility of synthetic potassium-rich clinopyroxene:
 In situ high-pressure single-crystal X-ray study
 Sample: 939-1, P = 2.45 GPa
;
_journal_name_full 'American Mineralogist'
_journal_page_first 802
_journal_page_last 808
_journal_paper_doi 10.2138/am.2006.2031
_journal_volume 91
_journal_year 2006
_chemical_formula_sum 'Al0.19 Ca0.88 K0.12 Mg0.83 O6 Si1.98'
_chemical_name_mineral Diopside
_space_group_IT_number 15
_symmetry_space_group_name_Hall '-C 2yc'
_symmetry_space_group_name_H-M 'C 1 2/c 1'
_cell_angle_alpha 90
_cell_angle_beta 105.746
_cell_angle_gamma 90
_cell_length_a 9.6313
_cell_length_b 8.8327
_cell_length_c 5.2212
_cell_formula_units_Z 4
_cell_volume 427.502
_database_code_amcsd 0004149
_diffrn_ambient_pressure 2.45e+06
_exptl_crystal_density_diffrn 3.369
_cod_original_formula_sum '(Ca.88 K.12) Mg.83 Al.19 Si1.98 O6'
_cod_database_code 9004025

loop_
_space_group_symop_operation_xyz
x,y,z
1/2+x,1/2+y,z
x,-y,1/2+z
1/2+x,1/2-y,1/2+z
-x,y,1/2-z
1/2-x,1/2+y,1/2-z
-x,-y,-z
1/2-x,1/2-y,-z

loop_
_atom_site_label
_atom_site_fract_x
_atom_site_fract_y
_atom_site_fract_z
_atom_site_occupancy
_atom_site_U_iso_or_equiv
Ca2 0.00000 0.30360 0.25000 0.88000 0.01267
K2 0.00000 0.30360 0.25000 0.12000 0.01267
Mg1 0.00000 0.90770 0.25000 0.83000 0.00785
Al1 0.00000 0.90770 0.25000 0.17000 0.00785
Si 0.28580 0.09350 0.22480 0.99000 0.00747
Al 0.28580 0.09350 0.22480 0.01000 0.00747
O1 0.11420 0.08490 0.13860 1.00000 0.01305
O2 0.35990 0.25330 0.31310 1.00000 0.01330
O3 0.35090 0.01780 0.99100 1.00000 0.01051

loop_
_cod_related_entry_id
_cod_related_entry_database
_cod_related_entry_code
1 AMCSD 0004149
